data_4127675
loop_
_publ_author_name
'Touge, Taichiro'
'Sakaguchi, Kazuhiko'
'Tamaki, Nao'
'Nara, Hideki'
'Yokozawa, Tohru'
'Matsumura, Kazuhiko'
'Kayaki, Yoshihito'

_publ_section_title
;
 Multiple Absolute Stereocontrol in Cascade Lactone Formation via Dynamic
 Kinetic Resolution Driven by the Asymmetric Transfer Hydrogenation of
 Keto Acids with Oxo-Tethered Ruthenium Catalysts.
;
_journal_issue 41
_journal_name_full 'Journal of the American Chemical Society'
_journal_page_first 16354
_journal_page_last 16361
_journal_paper_doi 10.1021/jacs.9b07297
_journal_volume 141
_journal_year 2019
_chemical_absolute_configuration ad
_chemical_formula_moiety 'C72 H48 N24 Zn6 I12 2(C13 H12 O2) (C6 H12)'
_chemical_formula_sum 'C104 H84 I12 N24 O4 Zn6'
_chemical_formula_weight 3648.97
_space_group_crystal_system monoclinic
_space_group_IT_number 5
_space_group_name_Hall 'C 2y'
_space_group_name_H-M_alt 'C 1 2 1'
_symmetry_space_group_name_Hall 'C 2y'
_symmetry_space_group_name_H-M 'C 1 2 1'
_atom_sites_solution_hydrogens geom
_atom_sites_solution_primary iterative
_atom_sites_solution_secondary difmap
_audit_creation_method SHELXL-2018/3
_cell_angle_alpha 90
_cell_angle_beta 109.1430(10)
_cell_angle_gamma 90
_cell_formula_units_Z 4
_cell_length_a 36.2700(3)
_cell_length_b 14.50280(10)
_cell_length_c 34.6393(3)
_cell_measurement_reflns_used 57240
_cell_measurement_temperature 100.01(10)
_cell_measurement_theta_max 77.2350
_cell_measurement_theta_min 2.5780
_cell_volume 17213.3(3)
_computing_cell_refinement 'CrysAlisPro 1.171.40.37a (Rigaku OD, 2019)'
_computing_data_collection 'CrysAlisPro 1.171.40.37a (Rigaku OD, 2019)'
_computing_data_reduction 'CrysAlisPro 1.171.40.37a (Rigaku OD, 2019)'
_computing_molecular_graphics 'shelXle (Hubschele et al., 2011)'
_computing_publication_material 'SHELXL-2018/3 (Sheldrick, 2018)'
_computing_structure_refinement 'SHELXL-2018/3 (Sheldrick, 2018)'
_computing_structure_solution 'SHELXT 2018/2 (Sheldrick, 2018)'
_diffrn_ambient_temperature 100.01(10)
_diffrn_detector_area_resol_mean 10.0000
_diffrn_measured_fraction_theta_full 1.000
_diffrn_measured_fraction_theta_max 0.988
_diffrn_measurement_device_type "'XtaLAB Synergy, Dualflex, HyPix"
_diffrn_measurement_method '\w scans'
_diffrn_radiation_type CuK\a
_diffrn_radiation_wavelength 1.54184
_diffrn_reflns_av_R_equivalents 0.0590
_diffrn_reflns_av_unetI/netI 0.0381
_diffrn_reflns_Laue_measured_fraction_full 1.000
_diffrn_reflns_Laue_measured_fraction_max 0.988
_diffrn_reflns_limit_h_max 45
_diffrn_reflns_limit_h_min -45
_diffrn_reflns_limit_k_max 18
_diffrn_reflns_limit_k_min -18
_diffrn_reflns_limit_l_max 43
_diffrn_reflns_limit_l_min -41
_diffrn_reflns_number 171259
_diffrn_reflns_point_group_measured_fraction_full 0.997
_diffrn_reflns_point_group_measured_fraction_max 0.972
_diffrn_reflns_theta_full 67.684
_diffrn_reflns_theta_max 77.501
_diffrn_reflns_theta_min 2.488
_diffrn_source 'micro-focus sealed X-ray tube'
_exptl_absorpt_coefficient_mu 18.147
_exptl_absorpt_correction_T_max 0.445
_exptl_absorpt_correction_T_min 0.043
_exptl_absorpt_correction_type gaussian
_exptl_absorpt_process_details
;
CrysAlisPro 1.171.40.37a (Rigaku Oxford Diffraction, 2019)
Numerical absorption correction based on gaussian integration over
            a multifaceted crystal model
Empirical absorption correction using spherical harmonics,
 implemented in SCALE3 ABSPACK scaling algorithm.
;
_exptl_crystal_colour 'light yellow'
_exptl_crystal_density_diffrn 1.408
_exptl_crystal_description prism
_exptl_crystal_F_000 6896
_exptl_crystal_size_max 0.227
_exptl_crystal_size_mid 0.121
_exptl_crystal_size_min 0.099
_refine_diff_density_max 1.339
_refine_diff_density_min -1.546
_refine_diff_density_rms 0.274
_refine_ls_abs_structure_details
;
 Flack x determined using 13084 quotients [(I+)-(I-)]/[(I+)+(I-)]
 (Parsons, Flack and Wagner, Acta Cryst. B69 (2013) 249-259).
;
_refine_ls_abs_structure_Flack 0.033(4)
_refine_ls_extinction_method none
_refine_ls_goodness_of_fit_ref 1.042
_refine_ls_hydrogen_treatment constr
_refine_ls_matrix_type full
_refine_ls_number_parameters 1425
_refine_ls_number_reflns 35636
_refine_ls_number_restraints 151
_refine_ls_restrained_S_all 1.042
_refine_ls_R_factor_all 0.0836
_refine_ls_R_factor_gt 0.0798
_refine_ls_shift/su_max 0.001
_refine_ls_shift/su_mean 0.000
_refine_ls_structure_factor_coef Fsqd
_refine_ls_weighting_details 'w=1/[\s^2^(Fo^2^)+(0.1863P)^2^+6.2521P] where P=(Fo^2^+2Fc^2^)/3'
_refine_ls_weighting_scheme calc
_refine_ls_wR_factor_gt 0.2224
_refine_ls_wR_factor_ref 0.2317
_reflns_Friedel_coverage 0.891
_reflns_Friedel_fraction_full 0.994
_reflns_Friedel_fraction_max 0.955
_reflns_number_gt 31979
_reflns_number_total 35636
_reflns_threshold_expression 'I > 2\s(I)'
_cod_data_source_file ja9b07297_si_012.cif
_cod_data_source_block exp_78
_cod_database_code 4127675
_shelx_shelxl_version_number 2018/3
_shelx_space_group_comment
;
The symmetry employed for this shelxl refinement is uniquely defined
by the following loop, which should always be used as a source of
symmetry information in preference to the above space-group names.
They are only intended as comments.
;

loop_
_space_group_symop_operation_xyz
'x, y, z'
'-x, y, -z'
'x+1/2, y+1/2, z'
'-x+1/2, y+1/2, -z'

loop_
_atom_site_label
_atom_site_type_symbol
_atom_site_fract_x
_atom_site_fract_y
_atom_site_fract_z
_atom_site_U_iso_or_equiv
_atom_site_adp_type
_atom_site_occupancy
_atom_site_site_symmetry_order
_atom_site_calc_flag
_atom_site_refinement_flags_posn
_atom_site_refinement_flags_adp
_atom_site_refinement_flags_occupancy
_atom_site_disorder_assembly
_atom_site_disorder_group
Zn21 Zn 0.33646(5) 0.36853(12) 0.98413(5) 0.0671(4) Uani 1 1 d . . . . .
I004 I 0.26859(2) 0.75941(7) 0.45445(3) 0.0744(2) Uani 1 1 d . . . . .
I005 I 0.37737(3) 0.69397(9) 0.55227(3) 0.0883(3) Uani 1 1 d . . . . .
Zn0E Zn 0.60584(4) 0.44002(13) 0.31470(5) 0.0687(4) Uani 1 1 d . . . . .
Zn0F Zn 0.33112(5) 0.66386(12) 0.48027(5) 0.0669(4) Uani 1 1 d . . . . .
Zn0G Zn 0.60698(4) 0.58907(13) 0.81217(5) 0.0673(4) Uani 1 1 d . . . . .
Zn0H Zn 0.36294(6) -0.10281(13) 0.67824(5) 0.0793(5) Uani 1 1 d . . . . .
N00J N 0.4062(3) 0.7886(7) 0.3273(3) 0.066(2) Uani 1 1 d . . . . .
N00K N 0.1518(3) 0.0001(7) 0.3604(3) 0.063(2) Uani 1 1 d . . . . .
N00L N 0.2670(3) 0.0674(7) 0.4826(3) 0.0613(19) Uani 1 1 d . . . . .
C00M C 0.8127(3) 0.4731(9) 1.0510(4) 0.065(2) Uani 1 1 d . . . . .
N00N N 0.3184(3) 0.5251(7) 0.4752(3) 0.064(2) Uani 1 1 d . . . . .
N00O N 0.4570(2) 0.2746(8) 0.7989(3) 0.064(2) Uani 1 1 d . . . . .
N00P N 0.4506(3) 0.6687(7) 0.3545(3) 0.064(2) Uani 1 1 d . . . . .
N00Q N 0.2586(3) 0.2064(7) 0.4444(3) 0.063(2) Uani 1 1 d . . . . .
C00R C 0.5008(3) 0.4046(8) 0.8219(3) 0.058(2) Uani 1 1 d . . . . .
C00S C 0.4258(3) 0.8048(8) 0.3009(4) 0.062(2) Uani 1 1 d . . . . .
C00T C 0.7879(3) 0.2889(8) 0.9777(4) 0.063(2) Uani 1 1 d . . . . .
C00U C 0.2158(3) 0.0754(8) 0.4183(3) 0.061(2) Uani 1 1 d . . . . .
C00V C 0.2036(4) -0.0111(9) 0.4228(4) 0.068(3) Uani 1 1 d . . . . .
H00V H 0.217438 -0.046352 0.446182 0.082 Uiso 1 1 calc R U . . .
N00W N 0.8075(3) 0.3344(7) 1.0106(3) 0.064(2) Uani 1 1 d . . . . .
C00X C 0.2875(4) 0.4915(10) 0.4462(4) 0.071(3) Uani 1 1 d . . . . .
H00X H 0.271326 0.532658 0.426459 0.086 Uiso 1 1 calc R U . . .
C00Y C 0.4689(3) 0.3462(9) 0.8260(3) 0.061(2) Uani 1 1 d . . . . .
C00Z C 0.3141(4) -0.0396(8) 0.5512(4) 0.066(2) Uani 1 1 d . . . . .
H00Z H 0.301954 -0.074841 0.527277 0.079 Uiso 1 1 calc R U . . .
C010 C 0.8411(5) 0.0653(11) 1.0064(4) 0.081(3) Uani 1 1 d . . . . .
H010 H 0.862983 0.042586 1.027702 0.098 Uiso 1 1 calc R U . . .
N011 N 0.5602(3) 0.5209(8) 0.3177(3) 0.068(2) Uani 1 1 d . . . . .
N012 N 0.8211(3) 0.0079(7) 0.9777(3) 0.067(2) Uani 1 1 d . . . . .
C013 C 0.4123(3) 0.1492(9) 0.7728(3) 0.062(2) Uani 1 1 d . . . . .
N014 N 0.3589(3) 0.6778(8) 0.4381(3) 0.068(2) Uani 1 1 d . . . . .
N015 N 0.3465(3) -0.0350(7) 0.6228(3) 0.069(2) Uani 1 1 d . . . . .
N016 N 0.7582(3) 0.3199(7) 0.9465(3) 0.063(2) Uani 1 1 d . . . . .
C017 C 0.3344(4) 0.3719(9) 0.5038(4) 0.074(3) Uani 1 1 d . . . . .
H017 H 0.351683 0.331667 0.522990 0.088 Uiso 1 1 calc R U . . .
N018 N 0.5612(3) 0.5105(8) 0.8157(3) 0.064(2) Uani 1 1 d . . . . .
C019 C 0.5379(3) 0.5682(10) 0.2858(4) 0.069(3) Uani 1 1 d . . . . .
H019 H 0.543379 0.564201 0.260831 0.083 Uiso 1 1 calc R U . . .
N01A N 0.7664(3) 0.4625(7) 0.9828(3) 0.066(2) Uani 1 1 d . . . . .
C01B C 0.2778(4) 0.3980(9) 0.4435(4) 0.070(3) Uani 1 1 d . . . . .
H01B H 0.256297 0.375176 0.421679 0.084 Uiso 1 1 calc R U . . .
C01C C 0.7483(3) 0.4089(8) 0.9507(3) 0.062(2) Uani 1 1 d . . . . .
C01D C 0.8303(5) 0.4252(9) 1.0862(4) 0.080(4) Uani 1 1 d . . . . .
H01D H 0.832541 0.359972 1.085878 0.097 Uiso 1 1 calc R U . . .
N01E N 0.3837(3) 0.0060(8) 0.7181(3) 0.071(2) Uani 1 1 d . . . . .
C01F C 0.4353(4) 0.1117(12) 0.7516(4) 0.076(3) Uani 1 1 d . . . . .
H01F H 0.460452 0.135670 0.754708 0.092 Uiso 1 1 calc R U . . .
C01G C 0.1718(4) -0.0477(9) 0.3943(4) 0.069(3) Uani 1 1 d . . . . .
H01G H 0.163521 -0.108061 0.398206 0.083 Uiso 1 1 calc R U . . .
N01H N 0.4560(2) 0.7555(7) 0.2986(3) 0.0592(18) Uani 1 1 d . . . . .
N01I N 0.4535(3) 0.3644(8) 0.8554(3) 0.064(2) Uani 1 1 d . . . . .
C01J C 0.7951(3) 0.4214(8) 1.0128(4) 0.061(2) Uani 1 1 d . . . . .
C01K C 0.3005(3) 0.3392(8) 0.4736(4) 0.061(2) Uani 1 1 d . . . . .
N01L N 0.3097(3) 0.1933(7) 0.5090(3) 0.0611(19) Uani 1 1 d . . . . .
N01M N 0.3856(4) 1.0301(8) 0.2195(3) 0.082(3) Uani 1 1 d . . . . .
C01N C 0.5075(3) 0.6223(9) 0.2870(3) 0.062(2) Uani 1 1 d . . . . .
H01N H 0.492509 0.655472 0.263465 0.074 Uiso 1 1 calc R U . . .
C01O C 0.2495(3) 0.1195(8) 0.4501(3) 0.058(2) Uani 1 1 d . . . . .
C01Q C 0.5094(3) 0.4058(10) 0.7869(4) 0.069(3) Uani 1 1 d . . . . .
H01Q H 0.494127 0.371024 0.763961 0.083 Uiso 1 1 calc R U . . .
C01R C 0.6923(4) 0.4009(9) 0.8856(4) 0.070(3) Uani 1 1 d . . . . .
H01R H 0.697597 0.337492 0.882899 0.084 Uiso 1 1 calc R U . . .
C01S C 0.4204(3) 0.7235(8) 0.3530(3) 0.061(2) Uani 1 1 d . . . . .
C01T C 0.1639(4) 0.0867(9) 0.3555(4) 0.074(3) Uani 1 1 d . . . . .
H01T H 0.149705 0.120068 0.331668 0.088 Uiso 1 1 calc R U . . .
N01U N 0.3676(3) 0.3522(8) 0.9440(3) 0.072(2) Uani 1 1 d . . . . .
N01V N 0.8446(4) 0.5677(7) 1.1242(3) 0.075(3) Uani 1 1 d . . . . .
C01W C 0.5534(4) 0.5080(14) 0.8500(4) 0.087(4) Uani 1 1 d . . . . .
H01W H 0.569113 0.543138 0.872557 0.105 Uiso 1 1 calc R U . . .
C01X C 0.3300(4) -0.0816(9) 0.5882(4) 0.074(3) Uani 1 1 d . . . . .
H01X H 0.329354 -0.147052 0.589309 0.089 Uiso 1 1 calc R U . . .
C01Y C 0.4663(3) 0.6870(9) 0.3256(3) 0.062(2) Uani 1 1 d . . . . .
C01Z C 0.4203(5) 0.9935(11) 0.2240(4) 0.083(4) Uani 1 1 d . . . . .
H01Z H 0.435522 1.017928 0.208786 0.100 Uiso 1 1 calc R U . A 1
C020 C 0.4099(6) 0.6372(18) 0.4117(7) 0.122(8) Uani 1 1 d . . . . .
H020 H 0.432815 0.602101 0.415074 0.146 Uiso 1 1 calc R U . . .
C021 C 0.4053(4) 0.3242(10) 0.8870(4) 0.071(3) Uani 1 1 d . . . . .
C022 C 0.2972(3) 0.1088(8) 0.5108(3) 0.062(2) Uani 1 1 d . . . . .
C023 C 0.3993(4) 0.7045(9) 0.3830(4) 0.072(3) Uani 1 1 d . . . . .
C024 C 0.4242(3) 0.3094(10) 0.8557(4) 0.069(3) Uani 1 1 d . . . . .
C025 C 0.5225(4) 0.4551(14) 0.8549(4) 0.084(4) Uani 1 1 d . . . . .
H025 H 0.516981 0.454588 0.879925 0.101 Uiso 1 1 calc R U . . .
C026 C 0.3495(5) 0.0568(10) 0.6209(4) 0.080(3) Uani 1 1 d . . . . .
H026 H 0.362280 0.089832 0.645361 0.096 Uiso 1 1 calc R U . . .
N027 N 0.6529(3) 0.5315(7) 0.8581(3) 0.066(2) Uani 1 1 d . . . . .
C028 C 0.3750(4) 0.1162(12) 0.7655(5) 0.081(3) Uani 1 1 d . . . . .
H028 H 0.358770 0.140791 0.779588 0.097 Uiso 1 1 calc R U . . .
C029 C 0.1948(4) 0.1273(8) 0.3827(4) 0.068(3) Uani 1 1 d . . . . .
H029 H 0.202419 0.188057 0.378486 0.082 Uiso 1 1 calc R U . . .
C02A C 0.8451(5) 0.4754(10) 1.1229(4) 0.082(4) Uani 1 1 d . . . . .
H02A H 0.855942 0.442364 1.147766 0.099 Uiso 1 1 calc R U . . .
C02B C 0.6608(4) 0.4423(10) 0.8561(4) 0.072(3) Uani 1 1 d . . . . .
H02B H 0.644606 0.406215 0.834189 0.086 Uiso 1 1 calc R U . . .
C02C C 0.7158(3) 0.4493(8) 0.9181(3) 0.059(2) Uani 1 1 d . . . . .
C02D C 0.4985(3) 0.6287(9) 0.3237(4) 0.064(2) Uani 1 1 d . . . . .
C02E C 0.7994(4) 0.1907(9) 0.9762(4) 0.068(3) Uani 1 1 d . . . . .
C02F C 0.3766(5) 0.9213(11) 0.2656(5) 0.084(4) Uani 1 1 d . . . . .
H02F H 0.359733 0.895595 0.278739 0.101 Uiso 1 1 calc R U . . .
C02G C 0.8288(4) 0.6132(9) 1.0898(4) 0.073(3) Uani 1 1 d . . . . .
H02G H 0.828426 0.678617 1.090529 0.088 Uiso 1 1 calc R U . . .
C02H C 0.5403(3) 0.4574(9) 0.7844(3) 0.064(2) Uani 1 1 d . . . . .
H02H H 0.547038 0.455606 0.760086 0.077 Uiso 1 1 calc R U . . .
C02I C 0.3615(4) 0.0449(12) 0.7365(5) 0.083(4) Uani 1 1 d . . . . .
H02I H 0.335249 0.024398 0.730090 0.100 Uiso 1 1 calc R U . . .
C02K C 0.3349(4) 0.1046(9) 0.5853(4) 0.071(3) Uani 1 1 d . . . . .
H02K H 0.337570 0.169766 0.584907 0.085 Uiso 1 1 calc R U . . .
C02L C 0.3644(6) 0.9972(12) 0.2401(5) 0.094(5) Uani 1 1 d . . . . .
H02L H 0.340176 1.025554 0.237675 0.112 Uiso 1 1 calc R U . . .
N02M N 0.4089(3) 0.2390(8) 0.8290(3) 0.067(2) Uani 1 1 d . . . . .
C02N C 0.4200(4) 0.0379(9) 0.7258(4) 0.073(3) Uani 1 1 d . . . . .
H02N H 0.436261 0.008424 0.712927 0.088 Uiso 1 1 calc R U . . .
C02O C 0.5513(4) 0.5236(12) 0.3517(4) 0.083(4) Uani 1 1 d . . . . .
H02O H 0.565606 0.485541 0.373872 0.099 Uiso 1 1 calc R U . . .
C02P C 0.5220(4) 0.5792(11) 0.3569(4) 0.080(4) Uani 1 1 d . . . . .
H02P H 0.518233 0.583133 0.382732 0.096 Uiso 1 1 calc R U . . .
C02Q C 0.3867(6) 0.6193(12) 0.4365(6) 0.108(7) Uani 1 1 d . . . . .
H02Q H 0.390973 0.564525 0.452421 0.130 Uiso 1 1 calc R U . . .
C02R C 0.7796(4) 0.1302(10) 0.9448(5) 0.077(3) Uani 1 1 d . . . . .
H02R H 0.758362 0.151171 0.922153 0.093 Uiso 1 1 calc R U . . .
C02S C 0.2894(3) 0.2408(8) 0.4752(3) 0.059(2) Uani 1 1 d . . . . .
C02T C 0.4349(5) 0.9200(10) 0.2506(5) 0.081(3) Uani 1 1 d . . . . .
H02T H 0.459997 0.894982 0.254093 0.097 Uiso 1 1 calc R U . . .
C02U C 0.6754(4) 0.5802(9) 0.8898(4) 0.073(3) Uani 1 1 d . . . . .
H02U H 0.669328 0.643394 0.891657 0.088 Uiso 1 1 calc R U . . .
C02V C 0.3486(5) 0.7419(13) 0.4097(5) 0.095(5) Uani 1 1 d . . . . .
H02V H 0.327592 0.781350 0.409231 0.114 Uiso 1 1 calc R U . . .
C02W C 0.4268(3) 0.2257(9) 0.8019(3) 0.062(2) Uani 1 1 d . . . . .
C031 C 0.8124(4) 0.5674(9) 1.0516(4) 0.074(3) Uani 1 1 d . . . . .
H031 H 0.801509 0.601601 1.027087 0.089 Uiso 1 1 calc R U . . .
C033 C 0.4114(3) 0.8847(8) 0.2717(3) 0.063(2) Uani 1 1 d . . . . .
C034 C 0.3854(5) 0.2527(10) 0.8983(5) 0.088(4) Uani 1 1 d . . . . .
H034 H 0.383813 0.193349 0.886193 0.106 Uiso 1 1 calc R U . . .
C037 C 0.3909(7) 0.409(3) 0.9369(9) 0.164(15) Uani 1 1 d . . . . .
H037 H 0.396252 0.462406 0.953489 0.196 Uiso 1 1 calc R U . . .
C038 C 0.7916(4) 0.0395(10) 0.9473(5) 0.078(3) Uani 1 1 d . . . . .
H038 H 0.777858 -0.001841 0.926247 0.093 Uiso 1 1 calc R U . . .
C039 C 0.3665(5) 0.7556(14) 0.3805(5) 0.093(5) Uani 1 1 d . . . . .
H039 H 0.356403 0.799120 0.359137 0.112 Uiso 1 1 calc R U . . .
C03B C 0.8314(5) 0.1563(11) 1.0066(4) 0.082(3) Uani 1 1 d . . . . .
H03B H 0.846703 0.195737 1.027717 0.099 Uiso 1 1 calc R U . . .
C03C C 0.3681(6) 0.2704(11) 0.9275(6) 0.098(5) Uani 1 1 d . . . . .
H03C H 0.355730 0.220673 0.936273 0.118 Uiso 1 1 calc R U . . .
C03E C 0.3411(4) 0.4669(9) 0.5040(4) 0.077(3) Uani 1 1 d . . . . .
H03E H 0.362533 0.491825 0.525231 0.092 Uiso 1 1 calc R U . . .
C03G C 0.4094(5) 0.4027(15) 0.9085(6) 0.108(7) Uani 1 1 d . . . . .
H03G H 0.424548 0.452464 0.904007 0.130 Uiso 1 1 calc R U . . .
C03I C 0.3159(3) 0.0562(8) 0.5493(4) 0.062(2) Uani 1 1 d . . . . .
C03O C 0.7073(3) 0.5434(9) 0.9202(4) 0.072(3) Uani 1 1 d . . . . .
H03O H 0.723039 0.580946 0.941880 0.086 Uiso 1 1 calc R U . . .
I11 I 0.59819(10) 0.75005(18) 0.83484(10) 0.0811(8) Uani 0.794(17) 1 d . . P B 1
I12 I 0.61640(8) 0.55852(19) 0.74297(10) 0.0704(6) Uani 0.794(17) 1 d . . P B 1
I21 I 0.27580(9) 0.2668(2) 0.95633(6) 0.0662(10) Uani 0.73(3) 1 d . U P C 1
I22 I 0.38014(7) 0.3403(2) 1.05817(15) 0.0714(10) Uani 0.73(3) 1 d . U P C 1
Zn31 Zn 0.36456(10) 1.1387(2) 0.17866(8) 0.0759(8) Uani 0.810(8) 1 d . . P D 1
I31 I 0.42185(10) 1.23072(15) 0.17552(6) 0.1244(11) Uani 0.810(8) 1 d . . P D 1
I32 I 0.30469(8) 1.20984(16) 0.19058(7) 0.1246(10) Uani 0.810(8) 1 d . . P D 1
I41 I 0.29638(15) -0.1627(4) 0.6832(2) 0.0884(14) Uani 0.57(3) 1 d . . P E 1
I42 I 0.41644(18) -0.2105(3) 0.6817(2) 0.1077(14) Uani 0.57(3) 1 d . . P E 1
I55 I 0.5974(6) 0.2828(13) 0.3342(8) 0.089(3) Uani 0.30(6) 1 d . . P F 1
I56 I 0.61509(17) 0.4681(6) 0.2454(2) 0.054(4) Uani 0.30(6) 1 d . . P F 1
I13 I 0.5933(4) 0.7520(11) 0.8470(9) 0.117(4) Uani 0.206(17) 1 d . . P B 2
I14 I 0.6213(5) 0.5764(17) 0.7522(7) 0.114(5) Uani 0.206(17) 1 d . . P B 2
I24 I 0.3803(4) 0.3414(10) 1.0505(8) 0.124(6) Uani 0.27(3) 1 d . U P C 2
I23 I 0.2709(6) 0.2755(11) 0.9550(5) 0.127(6) Uani 0.27(3) 1 d . U P C 2
Zn32 Zn 0.3883(12) 1.1284(10) 0.1759(6) 0.148(12) Uani 0.190(8) 1 d . . P D 2
I33 I 0.4449(6) 1.1836(17) 0.1670(8) 0.309(18) Uani 0.190(8) 1 d . . P D 2
I34 I 0.345(2) 1.2355(17) 0.1996(7) 0.40(4) Uani 0.190(8) 1 d . . P D 2
I43 I 0.3070(8) -0.1696(10) 0.6899(6) 0.145(4) Uani 0.43(3) 1 d . . P E 2
I44 I 0.4248(6) -0.1958(11) 0.6783(3) 0.137(3) Uani 0.43(3) 1 d . . P E 2
I57 I 0.5948(2) 0.2768(6) 0.3399(5) 0.0925(19) Uani 0.70(6) 1 d . . P F 2
I58 I 0.61658(17) 0.4631(5) 0.24636(16) 0.095(3) Uani 0.70(6) 1 d . . P F 2
C601 C 0.2788(6) 0.309(2) 0.8314(6) 0.114(6) Uani 1 1 d . . . . .
C606 C 0.2434(6) 0.3567(19) 0.8342(7) 0.113(6) Uani 1 1 d . U . . .
O611 O 0.2963(4) 0.1803(15) 0.8016(6) 0.133(6) Uani 1 1 d . . . . .
O615 O 0.2920(6) 0.053(2) 0.7666(10) 0.197(12) Uani 1 1 d . . . . .
C614 C 0.2289(6) -0.008(2) 0.7924(10) 0.142(10) Uani 1 1 d . . . . .
H61A H 0.235078 -0.046409 0.773152 0.170 Uiso 1 1 calc R U . . .
H61B H 0.208200 -0.024660 0.802221 0.170 Uiso 1 1 calc R U . . .
C613 C 0.2498(6) 0.0709(19) 0.8060(8) 0.115(6) Uani 1 1 d . . . . .
C612 C 0.2783(8) 0.094(2) 0.7927(16) 0.182(17) Uani 1 1 d . . . . .
C610 C 0.2832(6) 0.207(2) 0.8363(8) 0.133(9) Uani 1 1 d . . . . .
H610 H 0.303977 0.192312 0.862662 0.160 Uiso 1 1 calc R U . . .
C609 C 0.2454(6) 0.150(2) 0.8325(7) 0.124(8) Uani 1 1 d . . . . .
H609 H 0.246610 0.125935 0.860017 0.149 Uiso 1 1 calc R U . . .
C608 C 0.2083(5) 0.2080(18) 0.8145(6) 0.108(6) Uani 1 1 d . . . . .
H60A H 0.185710 0.172664 0.816680 0.129 Uiso 1 1 calc R U . . .
H60B H 0.204032 0.217917 0.785035 0.129 Uiso 1 1 calc R U . . .
C607 C 0.2093(7) 0.305(2) 0.8356(9) 0.128(8) Uani 1 1 d . . . . .
H60C H 0.185220 0.340218 0.821214 0.154 Uiso 1 1 calc R U . . .
H60D H 0.210506 0.296720 0.864368 0.154 Uiso 1 1 calc R U . . .
C605 C 0.2423(9) 0.456(3) 0.8296(9) 0.151(10) Uani 1 1 d . U . . .
H605 H 0.219388 0.488533 0.829257 0.181 Uiso 1 1 calc R U . . .
C604 C 0.2729(9) 0.506(3) 0.8257(10) 0.160(11) Uani 1 1 d . U . . .
H604 H 0.271142 0.570971 0.824493 0.192 Uiso 1 1 calc R U . . .
C603 C 0.3065(9) 0.464(3) 0.8234(12) 0.162(13) Uani 1 1 d . . . . .
H603 H 0.327085 0.498540 0.819070 0.194 Uiso 1 1 calc R U . . .
C602 C 0.3084(6) 0.370(2) 0.8277(7) 0.119(7) Uani 1 1 d . . . . .
H602 H 0.332194 0.341349 0.828329 0.143 Uiso 1 1 calc R U . . .
C621 C 0.2673(6) 0.7355(16) 0.3035(5) 0.104(5) Uani 1 1 d . . . . .
C622 C 0.2982(7) 0.6765(16) 0.2999(8) 0.115(6) Uani 1 1 d . . . . .
H622 H 0.314979 0.695526 0.285336 0.139 Uiso 1 1 calc R U . . .
C623 C 0.3024(8) 0.5892(16) 0.3192(7) 0.114(6) Uani 1 1 d . . . . .
H623 H 0.323296 0.549717 0.319302 0.136 Uiso 1 1 calc R U . . .
C624 C 0.2764(7) 0.562(2) 0.3374(7) 0.123(7) Uani 1 1 d . . . . .
H624 H 0.279483 0.502878 0.349584 0.148 Uiso 1 1 calc R U . . .
C625 C 0.2462(6) 0.615(2) 0.3393(7) 0.115(6) Uani 1 1 d . . . . .
H625 H 0.228376 0.592706 0.351857 0.138 Uiso 1 1 calc R U . . .
C626 C 0.2420(6) 0.704(2) 0.3222(6) 0.114(7) Uani 1 1 d . . . . .
C627 C 0.2102(5) 0.7684(18) 0.3278(7) 0.110(6) Uani 1 1 d . . . . .
H62A H 0.185192 0.757172 0.305743 0.132 Uiso 1 1 calc R U . . .
H62B H 0.206331 0.755027 0.354279 0.132 Uiso 1 1 calc R U . . .
C628 C 0.2218(5) 0.865(2) 0.3269(6) 0.116(7) Uani 1 1 d . . . . .
H62C H 0.245814 0.877145 0.350156 0.139 Uiso 1 1 calc R U . . .
H62D H 0.200904 0.905660 0.329872 0.139 Uiso 1 1 calc R U . . .
C629 C 0.2291(6) 0.8876(16) 0.2863(6) 0.105(5) Uani 1 1 d . . . . .
H629 H 0.204462 0.880492 0.262649 0.126 Uiso 1 1 calc R U . . .
C630 C 0.2611(6) 0.8243(15) 0.2812(7) 0.110(5) Uani 1 1 d . . . . .
H630 H 0.256102 0.812460 0.251460 0.132 Uiso 1 1 calc R U . . .
O631 O 0.2985(4) 0.8813(12) 0.2986(6) 0.127(5) Uani 1 1 d . . . . .
C632 C 0.2894(7) 0.967(2) 0.2942(10) 0.131(9) Uani 1 1 d . . . . .
C633 C 0.2462(7) 0.9857(16) 0.2867(9) 0.122(7) Uani 1 1 d . U . . .
C634 C 0.2282(8) 1.060(3) 0.2774(12) 0.191(17) Uani 1 1 d . U . . .
H63A H 0.241723 1.114344 0.274254 0.229 Uiso 1 1 calc R U . . .
H63B H 0.201076 1.062860 0.273535 0.229 Uiso 1 1 calc R U . . .
O635 O 0.3135(6) 1.0249(19) 0.3003(9) 0.173(9) Uani 1 1 d . . . . .
C501 C 0.899(2) 0.453(8) 1.0074(16) 0.575(11) Uani 1 1 d D U . . .
H50A H 0.888203 0.420602 1.026381 0.690 Uiso 1 1 calc R U . . .
H50B H 0.921150 0.492223 1.023592 0.690 Uiso 1 1 calc R U . . .
C502 C 0.913(2) 0.383(6) 0.981(3) 0.575(11) Uani 1 1 d D U . . .
H50C H 0.893286 0.332979 0.972177 0.690 Uiso 1 1 calc R U . . .
H50D H 0.937701 0.353996 0.998458 0.690 Uiso 1 1 calc R U . . .
C503 C 0.9197(19) 0.426(7) 0.943(3) 0.575(11) Uani 1 1 d D U . . .
H50E H 0.937423 0.479594 0.951008 0.690 Uiso 1 1 calc R U . . .
H50F H 0.932305 0.379997 0.929883 0.690 Uiso 1 1 calc R U . . .
C504 C 0.880(2) 0.458(8) 0.9108(17) 0.575(11) Uani 1 1 d D U . . .
H50G H 0.871602 0.413577 0.887709 0.690 Uiso 1 1 calc R U . . .
H50H H 0.882815 0.519543 0.899985 0.690 Uiso 1 1 calc R U . . .
C505 C 0.8506(15) 0.459(7) 0.935(2) 0.575(11) Uani 1 1 d D U . . .
H50I H 0.826078 0.489176 0.918585 0.690 Uiso 1 1 calc R U . . .
H50J H 0.844424 0.395200 0.940991 0.690 Uiso 1 1 calc R U . . .
C506 C 0.867(3) 0.512(5) 0.976(3) 0.575(11) Uani 1 1 d D U . . .
H50K H 0.846128 0.525728 0.987438 0.690 Uiso 1 1 calc R U . . .
H50L H 0.878827 0.570999 0.971520 0.690 Uiso 1 1 calc R U . . .

loop_
_atom_site_aniso_label
_atom_site_aniso_U_11
_atom_site_aniso_U_22
_atom_site_aniso_U_33
_atom_site_aniso_U_23
_atom_site_aniso_U_13
_atom_site_aniso_U_12
Zn21 0.0842(9) 0.0490(8) 0.0758(9) 0.0014(6) 0.0366(7) 0.0039(6)
I004 0.0867(4) 0.0523(4) 0.0932(5) 0.0025(4) 0.0417(4) 0.0023(3)
I005 0.1110(6) 0.0724(6) 0.0762(5) -0.0101(4) 0.0233(4) -0.0162(5)
Zn0E 0.0607(7) 0.0575(9) 0.0788(9) -0.0097(7) 0.0106(6) 0.0063(6)
Zn0F 0.0830(8) 0.0488(8) 0.0742(8) 0.0025(6) 0.0332(7) -0.0043(6)
Zn0G 0.0630(7) 0.0541(8) 0.0778(9) 0.0090(7) 0.0135(6) -0.0032(6)
Zn0H 0.1148(13) 0.0470(8) 0.0634(8) -0.0024(7) 0.0122(8) 0.0037(8)
N00J 0.083(5) 0.056(5) 0.063(5) 0.012(4) 0.027(4) 0.018(4)
N00K 0.065(4) 0.051(5) 0.067(5) -0.003(4) 0.015(4) 0.000(4)
N00L 0.076(5) 0.044(4) 0.057(4) -0.001(4) 0.011(4) 0.008(4)
C00M 0.072(5) 0.054(6) 0.064(6) 0.005(5) 0.016(4) 0.002(5)
N00N 0.082(5) 0.052(5) 0.060(5) -0.001(4) 0.025(4) -0.003(4)
N00O 0.056(4) 0.062(6) 0.069(5) -0.007(4) 0.015(3) -0.001(4)
N00P 0.062(4) 0.054(5) 0.072(5) 0.004(4) 0.019(4) 0.007(4)
N00Q 0.071(5) 0.053(5) 0.063(5) -0.002(4) 0.018(4) 0.001(4)
C00R 0.055(4) 0.055(6) 0.060(5) -0.005(4) 0.012(4) 0.003(4)
C00S 0.065(5) 0.053(6) 0.069(6) 0.012(5) 0.022(4) 0.003(4)
C00T 0.065(5) 0.048(6) 0.074(6) -0.002(5) 0.021(4) 0.007(4)
C00U 0.067(5) 0.050(5) 0.063(5) -0.006(5) 0.019(4) 0.005(4)
C00V 0.079(6) 0.054(6) 0.066(6) 0.002(5) 0.017(5) 0.011(5)
N00W 0.068(4) 0.045(4) 0.070(5) 0.004(4) 0.012(4) 0.001(4)
C00X 0.076(6) 0.059(6) 0.072(6) 0.009(5) 0.015(5) 0.002(5)
C00Y 0.052(4) 0.063(6) 0.063(5) -0.005(5) 0.013(4) 0.002(4)
C00Z 0.085(6) 0.040(5) 0.064(5) -0.007(4) 0.015(5) 0.003(5)
C010 0.098(8) 0.061(7) 0.076(7) -0.001(6) 0.016(6) 0.014(7)
N011 0.060(4) 0.055(5) 0.078(6) -0.007(4) 0.007(4) 0.006(4)
N012 0.086(6) 0.045(5) 0.073(5) 0.002(4) 0.030(5) 0.005(4)
C013 0.067(5) 0.058(6) 0.057(5) -0.002(5) 0.014(4) -0.001(5)
N014 0.077(5) 0.060(5) 0.075(5) 0.008(4) 0.034(4) 0.000(4)
N015 0.088(6) 0.043(5) 0.064(5) -0.002(4) 0.007(4) 0.002(4)
N016 0.080(5) 0.044(4) 0.065(5) 0.000(4) 0.022(4) -0.004(4)
C017 0.096(7) 0.047(6) 0.064(6) 0.008(5) 0.008(5) -0.009(5)
N018 0.058(4) 0.061(5) 0.072(5) 0.006(4) 0.020(4) 0.002(4)
C019 0.058(5) 0.070(7) 0.071(6) -0.001(6) 0.010(4) 0.002(5)
N01A 0.076(5) 0.045(5) 0.074(5) 0.010(4) 0.019(4) 0.004(4)
C01B 0.075(6) 0.058(6) 0.069(6) -0.004(5) 0.013(5) 0.002(5)
C01C 0.081(6) 0.048(5) 0.054(5) 0.001(4) 0.020(4) 0.004(5)
C01D 0.112(9) 0.044(6) 0.067(6) 0.010(5) 0.005(6) -0.001(6)
N01E 0.093(6) 0.060(6) 0.059(5) -0.001(4) 0.021(4) -0.004(5)
C01F 0.089(7) 0.083(9) 0.058(6) 0.000(6) 0.026(5) -0.011(7)
C01G 0.075(6) 0.047(5) 0.077(7) 0.006(5) 0.014(5) 0.004(5)
N01H 0.060(4) 0.058(5) 0.055(4) 0.004(4) 0.011(3) 0.000(4)
N01I 0.062(4) 0.066(6) 0.062(5) -0.012(4) 0.017(3) -0.009(4)
C01J 0.060(5) 0.048(5) 0.069(6) -0.001(5) 0.012(4) 0.001(4)
C01K 0.071(5) 0.045(5) 0.070(6) 0.000(5) 0.026(4) 0.000(4)
N01L 0.079(5) 0.046(4) 0.057(4) -0.003(4) 0.021(4) -0.001(4)
N01M 0.108(8) 0.054(6) 0.064(5) 0.010(5) 0.000(5) 0.002(5)
C01N 0.060(5) 0.058(6) 0.063(5) 0.000(5) 0.014(4) 0.003(4)
C01O 0.061(5) 0.047(5) 0.063(5) -0.006(4) 0.018(4) 0.000(4)
C01Q 0.061(5) 0.073(8) 0.068(6) 0.007(5) 0.012(4) -0.005(5)
C01R 0.076(6) 0.046(5) 0.077(7) 0.010(5) 0.009(5) 0.005(5)
C01S 0.064(5) 0.053(5) 0.065(5) 0.007(5) 0.019(4) 0.007(4)
C01T 0.093(7) 0.043(5) 0.078(7) 0.007(5) 0.020(6) 0.023(5)
N01U 0.083(6) 0.061(6) 0.083(6) -0.013(5) 0.040(5) -0.003(5)
N01V 0.112(8) 0.041(5) 0.062(5) 0.008(4) 0.016(5) -0.003(5)
C01W 0.077(7) 0.107(12) 0.074(7) -0.016(8) 0.020(6) -0.021(8)
C01X 0.095(8) 0.050(6) 0.068(6) 0.002(5) 0.013(6) 0.003(6)
C01Y 0.061(5) 0.058(6) 0.062(5) 0.003(5) 0.013(4) 0.001(4)
C01Z 0.116(10) 0.063(8) 0.066(7) 0.013(6) 0.024(6) -0.015(7)
C020 0.117(12) 0.137(18) 0.146(16) 0.064(15) 0.089(12) 0.060(13)
C021 0.076(6) 0.070(8) 0.070(6) -0.002(6) 0.028(5) -0.006(5)
C022 0.079(6) 0.046(5) 0.060(5) -0.006(4) 0.019(4) 0.007(4)
C023 0.079(6) 0.051(6) 0.090(8) 0.015(6) 0.034(6) 0.010(5)
C024 0.066(5) 0.067(7) 0.070(6) -0.014(5) 0.018(5) -0.007(5)
C025 0.067(6) 0.111(12) 0.074(7) -0.016(8) 0.022(5) -0.026(7)
C026 0.104(9) 0.053(6) 0.068(7) -0.008(5) 0.007(6) -0.006(6)
N027 0.059(4) 0.052(5) 0.078(6) 0.011(4) 0.011(4) -0.006(4)
C028 0.071(6) 0.086(10) 0.083(8) -0.018(7) 0.023(6) -0.010(6)
C029 0.083(6) 0.042(5) 0.070(6) 0.008(5) 0.012(5) 0.007(5)
C02A 0.115(10) 0.048(6) 0.066(6) 0.003(5) 0.005(6) -0.007(6)
C02B 0.077(6) 0.058(6) 0.065(6) 0.002(5) 0.002(5) 0.007(5)
C02C 0.063(5) 0.049(5) 0.064(5) 0.003(4) 0.018(4) -0.005(4)
C02D 0.062(5) 0.058(6) 0.064(5) -0.003(5) 0.012(4) 0.005(4)
C02E 0.080(6) 0.050(6) 0.070(6) 0.006(5) 0.018(5) 0.005(5)
C02F 0.097(8) 0.063(7) 0.087(8) 0.038(7) 0.024(7) 0.019(6)
C02G 0.103(8) 0.043(5) 0.062(6) 0.005(5) 0.009(5) 0.002(5)
C02H 0.073(5) 0.057(6) 0.060(5) 0.003(5) 0.018(4) 0.001(5)
C02I 0.083(7) 0.076(9) 0.086(8) -0.019(7) 0.023(6) -0.012(6)
C02K 0.090(7) 0.048(6) 0.060(6) 0.005(5) 0.005(5) 0.003(5)
C02L 0.126(12) 0.065(8) 0.087(9) 0.034(7) 0.032(8) 0.029(8)
N02M 0.063(4) 0.059(6) 0.079(6) -0.008(5) 0.024(4) -0.005(4)
C02N 0.095(8) 0.054(6) 0.071(6) 0.004(5) 0.028(6) 0.004(6)
C02O 0.087(7) 0.091(10) 0.069(7) 0.026(7) 0.024(6) 0.041(7)
C02P 0.091(7) 0.079(9) 0.067(6) 0.022(6) 0.022(6) 0.031(7)
C02Q 0.160(15) 0.081(10) 0.112(11) 0.061(9) 0.084(12) 0.061(11)
C02R 0.081(7) 0.054(7) 0.084(8) -0.002(6) 0.007(6) 0.007(5)
C02S 0.070(5) 0.049(5) 0.057(5) -0.004(4) 0.019(4) 0.004(4)
C02T 0.103(9) 0.052(6) 0.089(8) 0.015(6) 0.034(7) -0.005(6)
C02U 0.080(6) 0.053(6) 0.076(7) 0.006(5) 0.012(5) 0.000(5)
C02V 0.104(9) 0.095(11) 0.100(10) 0.036(9) 0.053(8) 0.040(9)
C02W 0.065(5) 0.055(6) 0.060(5) 0.002(4) 0.011(4) -0.002(4)
C031 0.101(8) 0.049(6) 0.059(6) 0.002(5) 0.008(5) 0.003(6)
C033 0.077(6) 0.047(5) 0.065(6) 0.009(5) 0.023(5) 0.004(4)
C034 0.126(11) 0.058(7) 0.098(9) -0.017(7) 0.061(8) -0.018(7)
C037 0.119(14) 0.23(3) 0.18(2) -0.13(2) 0.097(16) -0.071(18)
C038 0.092(8) 0.050(6) 0.085(8) -0.004(6) 0.019(6) -0.006(5)
C039 0.096(8) 0.106(12) 0.084(8) 0.033(8) 0.040(7) 0.040(9)
C03B 0.097(8) 0.064(8) 0.073(7) 0.003(6) 0.010(6) 0.005(7)
C03C 0.143(13) 0.055(7) 0.125(12) -0.009(8) 0.081(11) -0.008(8)
C03E 0.101(8) 0.041(5) 0.076(7) 0.008(5) 0.012(6) -0.011(5)
C03G 0.119(11) 0.104(13) 0.127(13) -0.063(11) 0.076(11) -0.059(11)
C03I 0.071(5) 0.040(5) 0.067(6) -0.005(4) 0.012(4) 0.007(4)
C03O 0.070(6) 0.052(6) 0.079(7) -0.010(5) 0.004(5) 0.000(5)
I11 0.0937(12) 0.0487(7) 0.0902(14) -0.0003(7) 0.0156(8) 0.0050(7)
I12 0.0658(9) 0.0738(9) 0.0683(11) 0.0083(8) 0.0173(8) 0.0019(7)
I21 0.0740(12) 0.0496(10) 0.0793(19) 0.0047(7) 0.0309(8) 0.0013(6)
I22 0.0860(17) 0.0611(11) 0.0667(12) 0.0111(7) 0.0246(8) 0.0093(8)
Zn31 0.1165(19) 0.0400(11) 0.0564(11) 0.0053(8) 0.0083(12) 0.0030(12)
I31 0.1452(18) 0.0783(11) 0.1049(11) 0.0316(8) -0.0199(10) -0.0477(11)
I32 0.199(2) 0.0789(10) 0.1088(12) 0.0335(8) 0.0673(12) 0.0648(13)
I41 0.106(2) 0.0635(16) 0.0918(18) -0.0170(14) 0.0270(13) -0.0228(15)
I42 0.112(2) 0.0539(14) 0.126(3) -0.0040(16) -0.0048(15) 0.008(2)
I55 0.117(9) 0.043(3) 0.095(5) 0.000(3) 0.020(3) 0.001(3)
I56 0.040(4) 0.064(4) 0.060(4) -0.005(3) 0.0172(17) 0.007(2)
I13 0.127(6) 0.067(4) 0.180(12) 0.005(6) 0.083(8) 0.007(3)
I14 0.099(5) 0.135(11) 0.084(7) 0.048(7) -0.002(4) -0.025(6)
I24 0.183(12) 0.101(6) 0.098(6) 0.031(4) 0.059(5) 0.052(7)
I23 0.125(7) 0.056(3) 0.214(17) -0.015(4) 0.076(7) -0.008(4)
Zn32 0.26(3) 0.041(6) 0.095(9) 0.013(5) -0.013(15) 0.011(12)
I33 0.186(13) 0.227(17) 0.33(2) 0.224(16) -0.160(14) -0.153(13)
I34 0.89(10) 0.144(15) 0.185(14) 0.077(13) 0.18(3) 0.28(4)
I43 0.212(10) 0.104(6) 0.136(6) -0.057(4) 0.078(7) -0.076(6)
I44 0.159(6) 0.104(4) 0.108(3) -0.041(3) -0.011(3) 0.079(4)
I57 0.084(2) 0.0533(17) 0.127(5) 0.0059(19) 0.0168(18) 0.0034(11)
I58 0.089(4) 0.093(3) 0.091(3) -0.026(2) 0.0154(17) -0.0033(18)
C601 0.090(10) 0.15(2) 0.095(11) 0.005(12) 0.018(8) -0.006(11)
C606 0.104(11) 0.117(16) 0.104(11) 0.010(11) 0.015(9) -0.004(11)
O611 0.104(8) 0.142(15) 0.158(13) -0.011(12) 0.050(9) -0.029(9)
O615 0.130(13) 0.19(3) 0.27(3) -0.09(2) 0.063(16) -0.012(15)
C614 0.092(11) 0.13(2) 0.19(3) 0.03(2) 0.040(14) 0.001(13)
C613 0.095(10) 0.122(17) 0.132(15) -0.001(13) 0.040(10) -0.013(11)
C612 0.109(15) 0.12(2) 0.34(5) -0.06(3) 0.10(2) -0.008(14)
C610 0.084(10) 0.17(3) 0.134(17) -0.008(17) 0.018(10) -0.019(13)
C609 0.090(10) 0.17(2) 0.118(14) 0.000(15) 0.035(10) -0.017(12)
C608 0.087(9) 0.132(17) 0.105(11) -0.025(11) 0.034(8) -0.033(10)
C607 0.120(14) 0.120(18) 0.143(18) 0.033(15) 0.041(13) -0.013(13)
C605 0.128(15) 0.15(2) 0.139(17) 0.011(17) -0.001(13) -0.046(16)
C604 0.139(19) 0.18(3) 0.15(2) 0.03(2) 0.029(16) -0.02(2)
C603 0.117(17) 0.17(3) 0.20(3) 0.00(3) 0.049(18) -0.040(19)
C602 0.098(11) 0.131(19) 0.115(14) 0.012(13) 0.017(10) -0.009(11)
C621 0.111(10) 0.116(14) 0.084(9) 0.000(9) 0.032(8) 0.035(10)
C622 0.120(13) 0.092(12) 0.143(16) 0.012(12) 0.055(12) 0.038(11)
C623 0.155(17) 0.089(12) 0.108(12) -0.013(10) 0.059(12) 0.018(12)
C624 0.125(14) 0.14(2) 0.102(12) 0.026(13) 0.028(11) 0.009(14)
C625 0.109(12) 0.134(19) 0.108(13) 0.022(13) 0.045(10) 0.011(12)
C626 0.096(10) 0.14(2) 0.097(11) -0.011(12) 0.025(8) -0.006(11)
C627 0.091(9) 0.115(16) 0.119(13) 0.001(12) 0.027(9) 0.024(11)
C628 0.074(8) 0.16(2) 0.111(12) -0.032(13) 0.023(8) 0.016(10)
C629 0.106(11) 0.105(13) 0.104(11) 0.008(10) 0.033(9) 0.023(10)
C630 0.123(13) 0.088(12) 0.124(14) 0.015(10) 0.046(11) 0.025(10)
O631 0.107(8) 0.111(11) 0.180(15) 0.024(10) 0.068(9) 0.036(8)
C632 0.093(11) 0.124(19) 0.17(2) 0.048(17) 0.037(12) 0.002(12)
C633 0.126(14) 0.081(11) 0.154(18) -0.010(12) 0.039(13) 0.024(11)
C634 0.102(14) 0.18(3) 0.23(3) -0.06(3) -0.033(17) 0.050(18)
O635 0.113(11) 0.17(2) 0.23(2) -0.032(18) 0.046(13) 0.020(13)
C501 0.510(19) 0.65(2) 0.75(2) 0.09(2) 0.467(16) -0.157(18)
C502 0.510(19) 0.65(2) 0.75(2) 0.09(2) 0.467(16) -0.157(18)
C503 0.510(19) 0.65(2) 0.75(2) 0.09(2) 0.467(16) -0.157(18)
C504 0.510(19) 0.65(2) 0.75(2) 0.09(2) 0.467(16) -0.157(18)
C505 0.510(19) 0.65(2) 0.75(2) 0.09(2) 0.467(16) -0.157(18)
C506 0.510(19) 0.65(2) 0.75(2) 0.09(2) 0.467(16) -0.157(18)

loop_
_atom_type_symbol
_atom_type_description
_atom_type_scat_dispersion_real
_atom_type_scat_dispersion_imag
_atom_type_scat_source
C C 0.0181 0.0091 'International Tables Vol C Tables 4.2.6.8 and 6.1.1.4'
H H 0.0000 0.0000 'International Tables Vol C Tables 4.2.6.8 and 6.1.1.4'
N N 0.0311 0.0180 'International Tables Vol C Tables 4.2.6.8 and 6.1.1.4'
Zn Zn -1.5491 0.6778 'International Tables Vol C Tables 4.2.6.8 and 6.1.1.4'
I I -0.3257 6.8362 'International Tables Vol C Tables 4.2.6.8 and 6.1.1.4'
O O 0.0492 0.0322 'International Tables Vol C Tables 4.2.6.8 and 6.1.1.4'

loop_
_geom_angle_atom_site_label_1
_geom_angle_atom_site_label_2
_geom_angle_atom_site_label_3
_geom_angle
_geom_angle_site_symmetry_1
_geom_angle_site_symmetry_3
N01U Zn21 N012 102.9(4) . 3_455
N01U Zn21 I24 107.0(6) . .
N012 Zn21 I24 109.7(5) 3_455 .
N01U Zn21 I21 105.8(3) . .
N012 Zn21 I21 110.6(3) 3_455 .
N01U Zn21 I22 111.0(4) . .
N012 Zn21 I22 108.5(3) 3_455 .
I21 Zn21 I22 117.15(11) . .
N01U Zn21 I23 107.9(5) . .
N012 Zn21 I23 106.2(6) 3_455 .
I24 Zn21 I23 121.6(6) . .
N011 Zn0E N00K 100.4(4) . 3
N011 Zn0E I55 110.1(7) . .
N00K Zn0E I55 109.0(5) 3 .
N011 Zn0E I58 110.1(4) . .
N00K Zn0E I58 108.9(3) 3 .
N011 Zn0E I56 108.2(4) . .
N00K Zn0E I56 109.2(3) 3 .
I55 Zn0E I56 118.6(6) . .
N011 Zn0E I57 106.6(4) . .
N00K Zn0E I57 107.5(4) 3 .
I58 Zn0E I57 121.3(3) . .
N014 Zn0F N00N 100.7(4) . .
N014 Zn0F I005 111.3(3) . .
N00N Zn0F I005 108.0(3) . .
N014 Zn0F I004 106.6(3) . .
N00N Zn0F I004 110.6(3) . .
I005 Zn0F I004 118.28(7) . .
N018 Zn0G N027 101.2(4) . .
N018 Zn0G I14 115.8(7) . .
N027 Zn0G I14 107.4(5) . .
N018 Zn0G I11 108.0(3) . .
N027 Zn0G I11 106.7(3) . .
N018 Zn0G I12 108.6(3) . .
N027 Zn0G I12 109.2(3) . .
I11 Zn0G I12 121.37(13) . .
N018 Zn0G I13 100.5(4) . .
N027 Zn0G I13 102.9(6) . .
I14 Zn0G I13 125.8(5) . .
N015 Zn0H N01E 100.8(4) . .
N015 Zn0H I43 110.4(7) . .
N01E Zn0H I43 109.8(4) . .
N015 Zn0H I42 109.3(4) . .
N01E Zn0H I42 110.1(4) . .
N015 Zn0H I44 103.4(5) . .
N01E Zn0H I44 105.6(5) . .
I43 Zn0H I44 124.3(4) . .
N015 Zn0H I41 103.2(4) . .
N01E Zn0H I41 110.5(4) . .
I42 Zn0H I41 120.94(19) . .
C01S N00J C00S 114.6(10) . .
C01G N00K C01T 118.7(10) . .
C01G N00K Zn0E 121.0(8) . 3_445
C01T N00K Zn0E 120.2(8) . 3_445
C01O N00L C022 114.1(10) . .
C01D C00M C031 119.9(12) . .
C01D C00M C01J 118.7(12) . .
C031 C00M C01J 121.3(11) . .
C00X N00N C03E 119.0(11) . .
C00X N00N Zn0F 122.2(9) . .
C03E N00N Zn0F 118.7(8) . .
C02W N00O C00Y 115.4(10) . .
C01Y N00P C01S 113.4(10) . .
C01O N00Q C02S 114.2(10) . .
C01Q C00R C025 120.5(11) . .
C01Q C00R C00Y 120.9(10) . .
C025 C00R C00Y 118.5(11) . .
N01H C00S N00J 125.0(10) . .
N01H C00S C033 118.6(10) . .
N00J C00S C033 116.4(10) . .
N00W C00T N016 127.1(11) . .
N00W C00T C02E 115.7(10) . .
N016 C00T C02E 117.1(11) . .
C00V C00U C029 118.9(11) . .
C00V C00U C01O 122.0(11) . .
C029 C00U C01O 119.1(11) . .
C00U C00V C01G 120.7(11) . .
C00T N00W C01J 115.1(10) . .
N00N C00X C01B 122.5(12) . .
N01I C00Y N00O 123.7(10) . .
N01I C00Y C00R 119.8(10) . .
N00O C00Y C00R 116.5(9) . .
C01X C00Z C03I 118.6(11) . .
N012 C010 C03B 122.6(13) . .
C02O N011 C019 117.8(11) . .
C02O N011 Zn0E 120.0(8) . .
C019 N011 Zn0E 122.1(9) . .
C038 N012 C010 119.0(12) . .
C038 N012 Zn21 122.9(9) . 3_545
C010 N012 Zn21 118.1(9) . 3_545
C028 C013 C01F 119.3(12) . .
C028 C013 C02W 119.7(11) . .
C01F C013 C02W 121.0(11) . .
C02V N014 C02Q 116.9(11) . .
C02V N014 Zn0F 121.4(9) . .
C02Q N014 Zn0F 121.6(9) . .
C01X N015 C026 118.6(11) . .
C01X N015 Zn0H 120.1(9) . .
C026 N015 Zn0H 121.1(9) . .
C00T N016 C01C 114.0(10) . .
C03E C017 C01K 116.3(12) . .
C01W N018 C02H 119.1(11) . .
C01W N018 Zn0G 119.4(9) . .
C02H N018 Zn0G 121.5(8) . .
N011 C019 C01N 123.2(12) . .
C01C N01A C01J 115.4(10) . .
C01K C01B C00X 118.2(11) . .
N01A C01C N016 124.3(10) . .
N01A C01C C02C 117.4(10) . .
N016 C01C C02C 118.2(10) . .
C00M C01D C02A 118.1(12) . .
C02I N01E C02N 118.5(12) . .
C02I N01E Zn0H 120.4(10) . .
C02N N01E Zn0H 121.1(9) . .
C013 C01F C02N 117.4(13) . .
N00K C01G C00V 121.2(12) . .
C00S N01H C01Y 113.8(9) . .
C024 N01I C00Y 115.0(10) . .
N01A C01J N00W 124.0(11) . .
N01A C01J C00M 117.8(10) . .
N00W C01J C00M 118.1(10) . .
C01B C01K C017 120.6(11) . .
C01B C01K C02S 121.1(11) . .
C017 C01K C02S 118.3(11) . .
C022 N01L C02S 114.7(10) . .
C02L N01M C01Z 119.7(12) . .
C02L N01M Zn31 120.0(11) . .
C01Z N01M Zn31 120.3(10) . .
C02L N01M Zn32 145.1(16) . .
C01Z N01M Zn32 95.2(15) . .
C019 C01N C02D 119.5(11) . .
N00L C01O N00Q 126.2(10) . .
N00L C01O C00U 115.3(10) . .
N00Q C01O C00U 118.5(10) . .
C00R C01Q C02H 119.8(12) . .
C02C C01R C02B 121.5(12) . .
N00J C01S N00P 127.0(11) . .
N00J C01S C023 115.6(10) . .
N00P C01S C023 117.3(10) . .
C029 C01T N00K 123.2(11) . .
C037 N01U C03C 113.3(15) . .
C037 N01U Zn21 127.3(12) . .
C03C N01U Zn21 118.7(10) . .
C02G N01V C02A 118.5(12) . .
C02G N01V Zn31 119.8(9) . 3_546
C02A N01V Zn31 121.7(9) . 3_546
C02G N01V Zn32 122.1(10) . 3_546
C02A N01V Zn32 114.9(10) . 3_546
Zn31 N01V Zn32 24.8(11) 3_546 3_546
N018 C01W C025 122.7(13) . .
N015 C01X C00Z 123.0(12) . .
N00P C01Y N01H 125.9(10) . .
N00P C01Y C02D 117.7(10) . .
N01H C01Y C02D 116.4(10) . .
N01M C01Z C02T 121.7(14) . .
N01M C01Z Zn32 54.1(12) . .
C02T C01Z Zn32 175.8(16) . .
C023 C020 C02Q 119.9(14) . .
C03G C021 C034 116.8(12) . .
C03G C021 C024 122.5(13) . .
C034 C021 C024 120.4(13) . .
N01L C022 N00L 126.4(11) . .
N01L C022 C03I 117.0(10) . .
N00L C022 C03I 116.4(10) . .
C020 C023 C039 117.6(13) . .
C020 C023 C01S 123.6(11) . .
C039 C023 C01S 118.7(11) . .
N01I C024 N02M 126.0(11) . .
N01I C024 C021 119.0(11) . .
N02M C024 C021 115.1(11) . .
C00R C025 C01W 116.7(13) . .
N015 C026 C02K 122.5(12) . .
C02B N027 C02U 118.3(10) . .
C02B N027 Zn0G 119.0(8) . .
C02U N027 Zn0G 122.7(9) . .
C013 C028 C02I 118.5(13) . .
C01T C029 C00U 117.4(11) . .
N01V C02A C01D 122.7(12) . .
N027 C02B C01R 121.2(12) . .
C01R C02C C03O 117.1(10) . .
C01R C02C C01C 124.0(11) . .
C03O C02C C01C 118.8(10) . .
C02P C02D C01N 116.8(11) . .
C02P C02D C01Y 123.1(11) . .
C01N C02D C01Y 120.1(10) . .
C03B C02E C02R 117.1(13) . .
C03B C02E C00T 119.6(12) . .
C02R C02E C00T 123.3(11) . .
C033 C02F C02L 120.5(15) . .
N01V C02G C031 122.2(12) . .
N018 C02H C01Q 121.1(11) . .
N01E C02I C028 122.4(13) . .
C026 C02K C03I 118.9(12) . .
N01M C02L C02F 121.3(16) . .
C02W N02M C024 114.0(10) . .
N01E C02N C01F 123.6(13) . .
N011 C02O C02P 123.7(11) . .
C02D C02P C02O 118.8(12) . .
N014 C02Q C020 121.2(13) . .
C038 C02R C02E 118.5(13) . .
N01L C02S N00Q 124.4(11) . .
N01L C02S C01K 116.5(10) . .
N00Q C02S C01K 119.0(10) . .
C033 C02T C01Z 117.5(15) . .
N027 C02U C03O 123.5(12) . .
N014 C02V C039 124.3(13) . .
N02M C02W N00O 125.8(11) . .
N02M C02W C013 116.7(10) . .
N00O C02W C013 117.5(10) . .
C00M C031 C02G 118.4(11) . .
C02F C033 C02T 119.1(12) . .
C02F C033 C00S 121.1(11) . .
C02T C033 C00S 119.8(11) . .
C03C C034 C021 118.0(13) . .
N01U C037 C03G 128(2) . .
N012 C038 C02R 122.9(13) . .
C023 C039 C02V 118.5(13) . .
C010 C03B C02E 119.8(14) . .
N01U C03C C034 124.0(14) . .
N00N C03E C017 123.2(12) . .
C021 C03G C037 117.6(19) . .
C00Z C03I C02K 118.3(11) . .
C00Z C03I C022 122.5(10) . .
C02K C03I C022 119.1(10) . .
C02U C03O C02C 118.2(11) . .
N01V Zn31 N01M 100.6(5) 3_454 .
N01V Zn31 I31 105.9(4) 3_454 .
N01M Zn31 I31 107.9(4) . .
N01V Zn31 I32 106.7(4) 3_454 .
N01M Zn31 I32 109.6(4) . .
I31 Zn31 I32 123.59(14) . .
N01M Zn32 N01V 97.2(12) . 3_454
N01M Zn32 I33 125.7(14) . .
N01V Zn32 I33 118.3(14) 3_454 .
N01M Zn32 I34 90.2(14) . .
N01V Zn32 I34 98.9(16) 3_454 .
I33 Zn32 I34 120.2(14) . .
N01M Zn32 C01Z 30.7(6) . .
N01V Zn32 C01Z 106.2(8) 3_454 .
I33 Zn32 C01Z 96.8(12) . .
I34 Zn32 C01Z 116.8(12) . .
C602 C601 C606 115(3) . .
C602 C601 C610 124(2) . .
C606 C601 C610 121(2) . .
C605 C606 C607 121(3) . .
C605 C606 C601 116(3) . .
C607 C606 C601 122(3) . .
C612 O611 C610 99(2) . .
C612 C613 C614 121(3) . .
C612 C613 C609 106(2) . .
C614 C613 C609 133(2) . .
C613 C612 O615 130(3) . .
C613 C612 O611 122(3) . .
O615 C612 O611 108(3) . .
O611 C610 C601 103(2) . .
O611 C610 C609 107(2) . .
C601 C610 C609 117(2) . .
C613 C609 C608 115.0(19) . .
C613 C609 C610 100.9(19) . .
C608 C609 C610 111(2) . .
C609 C608 C607 114.7(18) . .
C606 C607 C608 109(2) . .
C604 C605 C606 123(4) . .
C605 C604 C603 123(4) . .
C602 C603 C604 116(3) . .
C603 C602 C601 128(3) . .
C626 C621 C622 120(2) . .
C626 C621 C630 122.0(19) . .
C622 C621 C630 117.3(19) . .
C623 C622 C621 117(2) . .
C624 C623 C622 120(2) . .
C623 C624 C625 124(3) . .
C624 C625 C626 119(2) . .
C621 C626 C625 121(2) . .
C621 C626 C627 120(2) . .
C625 C626 C627 119(2) . .
C628 C627 C626 110.3(18) . .
C627 C628 C629 110.9(19) . .
C630 C629 C628 109.9(17) . .
C630 C629 C633 103.6(17) . .
C628 C629 C633 112(2) . .
C621 C630 C629 116.8(18) . .
C621 C630 O631 107.4(17) . .
C629 C630 O631 103.7(17) . .
C632 O631 C630 108.3(17) . .
O635 C632 O631 121(2) . .
O635 C632 C633 125(3) . .
O631 C632 C633 114(2) . .
C634 C633 C632 128(3) . .
C634 C633 C629 128(3) . .
C632 C633 C629 103.1(18) . .
C506 C501 C502 105(3) . .
C501 C502 C503 114(4) . .
C504 C503 C502 111(3) . .
C503 C504 C505 105(3) . .
C506 C505 C504 112(4) . .
C505 C506 C501 110(3) . .

loop_
_geom_bond_atom_site_label_1
_geom_bond_atom_site_label_2
_geom_bond_distance
_geom_bond_site_symmetry_2
Zn21 N01U 2.072(10) .
Zn21 N012 2.088(10) 3_455
Zn21 I24 2.36(2) .
Zn21 I21 2.561(3) .
Zn21 I22 2.567(5) .
Zn21 I23 2.631(16) .
I004 Zn0F 2.5560(19) .
I005 Zn0F 2.546(2) .
Zn0E N011 2.059(10) .
Zn0E N00K 2.078(9) 3
Zn0E I55 2.43(2) .
Zn0E I58 2.544(5) .
Zn0E I56 2.562(6) .
Zn0E I57 2.599(15) .
Zn0F N014 2.038(10) .
Zn0F N00N 2.059(11) .
Zn0G N018 2.051(10) .
Zn0G N027 2.066(10) .
Zn0G I14 2.31(2) .
Zn0G I11 2.517(3) .
Zn0G I12 2.568(3) .
Zn0G I13 2.77(2) .
Zn0H N015 2.063(10) .
Zn0H N01E 2.069(11) .
Zn0H I43 2.399(18) .
Zn0H I42 2.463(6) .
Zn0H I44 2.617(12) .
Zn0H I41 2.623(7) .
N00J C01S 1.283(15) .
N00J C00S 1.349(15) .
N00K C01G 1.352(16) .
N00K C01T 1.358(17) .
N00L C01O 1.329(15) .
N00L C022 1.346(15) .
C00M C01D 1.365(17) .
C00M C031 1.368(18) .
C00M C01J 1.473(17) .
N00N C00X 1.330(17) .
N00N C03E 1.359(17) .
N00O C02W 1.338(15) .
N00O C00Y 1.372(16) .
N00P C01Y 1.329(15) .
N00P C01S 1.341(14) .
N00Q C01O 1.333(16) .
N00Q C02S 1.363(15) .
C00R C01Q 1.347(17) .
C00R C025 1.368(17) .
C00R C00Y 1.480(16) .
C00S N01H 1.333(15) .
C00S C033 1.514(15) .
C00T N00W 1.307(16) .
C00T N016 1.328(15) .
C00T C02E 1.490(16) .
C00U C00V 1.355(18) .
C00U C029 1.433(16) .
C00U C01O 1.496(15) .
C00V C01G 1.356(18) .
N00W C01J 1.350(15) .
C00X C01B 1.396(19) .
C00Y N01I 1.336(15) .
C00Z C01X 1.363(18) .
C00Z C03I 1.394(16) .
C010 N012 1.316(19) .
C010 C03B 1.37(2) .
N011 C02O 1.320(18) .
N011 C019 1.328(16) .
N012 C038 1.313(18) .
C013 C028 1.378(18) .
C013 C01F 1.388(19) .
C013 C02W 1.476(17) .
N014 C02V 1.315(18) .
N014 C02Q 1.332(19) .
N015 C01X 1.338(17) .
N015 C026 1.338(18) .
N016 C01C 1.359(15) .
C017 C03E 1.398(17) .
C017 C01K 1.410(17) .
N018 C01W 1.309(18) .
N018 C02H 1.344(16) .
C019 C01N 1.366(17) .
N01A C01C 1.339(16) .
N01A C01J 1.344(14) .
C01B C01K 1.388(17) .
C01C C02C 1.462(15) .
C01D C02A 1.411(19) .
N01E C02I 1.31(2) .
N01E C02N 1.338(19) .
C01F C02N 1.39(2) .
N01H C01Y 1.334(15) .
N01I C024 1.332(16) .
C01K C02S 1.489(16) .
N01L C022 1.315(16) .
N01L C02S 1.350(15) .
N01M C02L 1.30(2) .
N01M C01Z 1.33(2) .
N01M Zn31 2.087(11) .
N01M Zn32 2.10(3) .
C01N C02D 1.414(17) .
C01Q C02H 1.374(17) .
C01R C02C 1.362(17) .
C01R C02B 1.395(16) .
C01S C023 1.507(17) .
C01T C029 1.340(19) .
N01U C037 1.26(3) .
N01U C03C 1.320(19) .
N01V C02G 1.316(16) .
N01V C02A 1.341(18) .
N01V Zn31 2.060(11) 3_546
N01V Zn32 2.15(2) 3_546
C01W C025 1.41(2) .
C01Y C02D 1.460(16) .
C01Z C02T 1.39(2) .
C01Z Zn32 2.58(2) .
C020 C023 1.35(2) .
C020 C02Q 1.41(2) .
C021 C03G 1.34(2) .
C021 C034 1.391(19) .
C021 C024 1.474(17) .
C022 C03I 1.493(16) .
C023 C039 1.380(18) .
C024 N02M 1.367(16) .
C026 C02K 1.363(18) .
N027 C02B 1.331(17) .
N027 C02U 1.335(17) .
C028 C02I 1.41(2) .
C02C C03O 1.407(17) .
C02D C02P 1.387(16) .
C02E C03B 1.381(18) .
C02E C02R 1.399(19) .
C02F C033 1.32(2) .
C02F C02L 1.389(17) .
C02G C031 1.426(17) .
C02K C03I 1.400(16) .
N02M C02W 1.317(16) .
C02O C02P 1.389(19) .
C02R C038 1.38(2) .
C02T C033 1.391(18) .
C02U C03O 1.391(17) .
C02V C039 1.38(2) .
C034 C03C 1.38(2) .
C037 C03G 1.37(2) .
Zn31 I31 2.502(4) .
Zn31 I32 2.557(4) .
Zn32 I33 2.32(4) .
Zn32 I34 2.53(4) .
C601 C602 1.42(3) .
C601 C606 1.49(3) .
C601 C610 1.50(4) .
C606 C605 1.45(4) .
C606 C607 1.46(3) .
O611 C612 1.39(4) .
O611 C610 1.48(3) .
O615 C612 1.31(4) .
C614 C613 1.37(4) .
C613 C612 1.31(4) .
C613 C609 1.51(4) .
C610 C609 1.57(3) .
C609 C608 1.54(3) .
C608 C607 1.59(4) .
C605 C604 1.36(4) .
C604 C603 1.39(5) .
C603 C602 1.38(5) .
C621 C626 1.37(3) .
C621 C622 1.45(2) .
C621 C630 1.48(3) .
C622 C623 1.42(3) .
C623 C624 1.35(3) .
C624 C625 1.36(3) .
C625 C626 1.40(4) .
C626 C627 1.55(3) .
C627 C628 1.47(4) .
C628 C629 1.55(3) .
C629 C630 1.53(3) .
C629 C633 1.55(3) .
C630 O631 1.54(3) .
O631 C632 1.29(3) .
C632 O635 1.18(3) .
C632 C633 1.52(3) .
C633 C634 1.25(4) .
C501 C506 1.55(3) .
C501 C502 1.56(3) .
C502 C503 1.57(3) .
C503 C504 1.56(3) .
C504 C505 1.58(3) .
C505 C506 1.55(3) .
